data_7151295
loop_
_publ_author_name
'Gawley, Robert E.'
'Eddings, Daniel B.'
'Santiago, Marcelina'
'Vicic, Davic A.'

_publ_section_title
;
 Diastereoselectivity of polar and radical couplings in electrophilic
 substitutions of rigid 2-lithio-N-methylpyrrolidines.
;
_journal_issue 23
_journal_name_full 'Organic &amp; biomolecular chemistry'
_journal_page_first 4285
_journal_page_last 4291
_journal_paper_doi 10.1039/b608013h
_journal_volume 4
_journal_year 2006
_chemical_absolute_configuration 'CHOOSE rm ad rmad syn or unk'
_chemical_formula_moiety 'C11 H22 I N O '
_chemical_formula_sum 'C11 H22 I N O'
_chemical_formula_weight 311.21
_space_group_IT_number 19
_symmetry_cell_setting orthorhombic
_symmetry_Int_Tables_number 19
_symmetry_space_group_name_Hall 'P 2ac 2ab'
_symmetry_space_group_name_H-M 'P 21 21 21'
_cell_angle_alpha 90.0000
_cell_angle_beta 90.0000
_cell_angle_gamma 90.0000
_cell_formula_units_Z 4
_cell_length_a 7.1485(11)
_cell_length_b 13.160(2)
_cell_length_c 14.239(2)
_cell_measurement_reflns_used 3141
_cell_measurement_temperature 173.1
_cell_measurement_theta_max 34.6
_cell_measurement_theta_min 2.1
_cell_volume 1339.5(3)
_computing_cell_refinement CrystalClear
_computing_data_collection CrystalClear
_computing_data_reduction CrystalStructure
_computing_publication_material 'CrystalStructure 3.7.0'
_computing_structure_refinement CRYSTALS
_computing_structure_solution SHELXS97
_diffrn_detector_area_resol_mean 7.31
_diffrn_measured_fraction_theta_full 0.960
_diffrn_measured_fraction_theta_max 0.960
_diffrn_measurement_device_type 'Rigaku Mercury'
_diffrn_measurement_method \w
_diffrn_radiation_type 'Mo K\a'
_diffrn_radiation_wavelength 0.71070
_diffrn_reflns_av_R_equivalents 0.037
_diffrn_reflns_limit_h_max 9
_diffrn_reflns_limit_h_min -11
_diffrn_reflns_limit_k_max 20
_diffrn_reflns_limit_k_min -19
_diffrn_reflns_limit_l_max 11
_diffrn_reflns_limit_l_min -21
_diffrn_reflns_number 18861
_diffrn_reflns_theta_full 34.58
_diffrn_reflns_theta_max 34.58
_exptl_absorpt_coefficient_mu 2.367
_exptl_absorpt_correction_T_max 0.492
_exptl_absorpt_correction_T_min 0.340
_exptl_absorpt_correction_type multi-scan
_exptl_absorpt_process_details 'Jacobson, R. (1998) Private communication'
_exptl_crystal_colour colorless
_exptl_crystal_density_diffrn 1.543
_exptl_crystal_density_method 'not measured'
_exptl_crystal_description prism
_exptl_crystal_F_000 624.00
_exptl_crystal_size_max 0.55
_exptl_crystal_size_mid 0.30
_exptl_crystal_size_min 0.30
_refine_diff_density_max 1.51
_refine_diff_density_min -1.30
_refine_ls_abs_structure_details 'Flack, H. D. (1983), Acta Cryst. A39, 876-881.'
_refine_ls_abs_structure_Flack 0.25(5)
_refine_ls_extinction_coef 20(6)
_refine_ls_extinction_method 'Larson (1970) Crystallographic Computing eq. 22'
_refine_ls_goodness_of_fit_ref 1.762
_refine_ls_hydrogen_treatment refall
_refine_ls_number_parameters 151
_refine_ls_number_reflns 3087
_refine_ls_R_factor_gt 0.0534
_refine_ls_shift/su_max 0.0000
_refine_ls_structure_factor_coef Fsqd
_refine_ls_weighting_details 'w = 1/\s^2^(Fo^2^)'
_refine_ls_weighting_scheme sigma
_refine_ls_wR_factor_ref 0.1033
_reflns_number_gt 2593
_reflns_number_total 3087
_reflns_threshold_expression F^2^>2.0\s(F^2^)
_cod_data_source_file b608013h.txt
_cod_data_source_block CO2_New_1b
_cod_original_cell_volume 1339.5(4)
_cod_original_formula_sum 'C11 H22 I N O '
_cod_database_code 7151295

loop_
_symmetry_equiv_pos_site_id
_symmetry_equiv_pos_as_xyz
1 +X,+Y,+Z
2 1/2+X,1/2-Y,-Z
3 -X,1/2+Y,1/2-Z
4 1/2-X,-Y,1/2+Z

loop_
_atom_site_label
_atom_site_type_symbol
_atom_site_fract_x
_atom_site_fract_y
_atom_site_fract_z
_atom_site_U_iso_or_equiv
_atom_site_adp_type
_atom_site_occupancy
_atom_site_symmetry_multiplicity
_atom_site_calc_flag
_atom_site_refinement_flags
_atom_site_disorder_assembly
_atom_site_disorder_group
I(1) I -0.56802(5) -0.50428(3) -0.15159(2) 0.03782(10) Uani 1.00 1 d . . .
O(1) O -0.1737(6) -0.2131(2) -0.4080(3) 0.0507(14) Uani 1.00 1 d . . .
N(1) N -0.0474(6) -0.4157(3) -0.3332(3) 0.0300(11) Uani 1.00 1 d . . .
C(1) C -0.3037(9) -0.2934(4) -0.3970(4) 0.0401(16) Uani 1.00 1 d . . .
C(2) C -0.2004(9) -0.3936(4) -0.4073(4) 0.0324(13) Uani 1.00 1 d . . .
C(3) C -0.3209(6) -0.4894(3) -0.4057(3) 0.0262(10) Uani 1.00 1 d . . .
C(4) C -0.4469(6) -0.5101(3) -0.4887(3) 0.0296(11) Uani 1.00 1 d . . .
C(5) C -0.5445(7) -0.6105(4) -0.4724(4) 0.0378(15) Uani 1.00 1 d . . .
C(6) C -0.4060(9) -0.6951(4) -0.4553(5) 0.0476(18) Uani 1.00 1 d . . .
C(7) C -0.2691(8) -0.6733(4) -0.3754(4) 0.0391(16) Uani 1.00 1 d . . .
C(8) C -0.1800(9) -0.5717(4) -0.3917(4) 0.0336(14) Uani 1.00 1 d . . .
C(9) C -0.0597(8) -0.5300(4) -0.3144(4) 0.0368(14) Uani 1.00 1 d . . .
C(10) C -0.0800(9) -0.3615(4) -0.2430(4) 0.0514(19) Uani 1.00 1 d . . .
C(11) C 0.1377(8) -0.3884(5) -0.3709(4) 0.0463(18) Uani 1.00 1 d . . .
H(1) H -0.1484 -0.2142 -0.3593 0.061 Uiso 1.00 1 c R . .
H(2) H -0.3592 -0.2913 -0.3364 0.048 Uiso 1.00 1 c R . .
H(3) H -0.3983 -0.2873 -0.4435 0.048 Uiso 1.00 1 c R . .
H(4) H -0.1413 -0.3920 -0.4670 0.039 Uiso 1.00 1 c R . .
H(5) H -0.3960 -0.4860 -0.3507 0.031 Uiso 1.00 1 c R . .
H(6) H -0.5365 -0.4571 -0.4944 0.035 Uiso 1.00 1 c R . .
H(7) H -0.3733 -0.5132 -0.5442 0.035 Uiso 1.00 1 c R . .
H(8) H -0.6195 -0.6055 -0.4175 0.045 Uiso 1.00 1 c R . .
H(9) H -0.6219 -0.6253 -0.5249 0.045 Uiso 1.00 1 c R . .
H(10) H -0.4717 -0.7563 -0.4422 0.057 Uiso 1.00 1 c R . .
H(11) H -0.3364 -0.7029 -0.5117 0.057 Uiso 1.00 1 c R . .
H(12) H -0.3355 -0.6720 -0.3176 0.047 Uiso 1.00 1 c R . .
H(13) H -0.1751 -0.7243 -0.3728 0.047 Uiso 1.00 1 c R . .
H(14) H -0.1075 -0.5756 -0.4475 0.040 Uiso 1.00 1 c R . .
H(15) H 0.0614 -0.5597 -0.3164 0.044 Uiso 1.00 1 c R . .
H(16) H -0.1151 -0.5429 -0.2550 0.044 Uiso 1.00 1 c R . .
H(17) H -0.0227 -0.2964 -0.2442 0.062 Uiso 1.00 1 c R . .
H(18) H -0.0318 -0.3996 -0.1917 0.062 Uiso 1.00 1 c R . .
H(19) H -0.2114 -0.3539 -0.2360 0.062 Uiso 1.00 1 c R . .
H(20) H 0.1911 -0.4462 -0.4006 0.056 Uiso 1.00 1 c R . .
H(21) H 0.2166 -0.3668 -0.3210 0.056 Uiso 1.00 1 c R . .
H(22) H 0.1251 -0.3350 -0.4153 0.056 Uiso 1.00 1 c R . .

loop_
_atom_site_aniso_label
_atom_site_aniso_U_11
_atom_site_aniso_U_22
_atom_site_aniso_U_33
_atom_site_aniso_U_12
_atom_site_aniso_U_13
_atom_site_aniso_U_23
I(1) 0.03607(19) 0.0490(2) 0.02844(18) -0.0030(2) 0.00153(12) 0.0021(2)
O(1) 0.054(2) 0.035(2) 0.063(3) -0.009(2) 0.001(2) 0.005(2)
N(1) 0.029(2) 0.030(2) 0.031(2) -0.0023(19) 0.0008(19) -0.0024(17)
C(1) 0.035(2) 0.028(2) 0.057(4) 0.003(2) 0.006(3) 0.002(2)
C(2) 0.034(2) 0.029(2) 0.034(2) -0.000(2) -0.006(2) 0.001(2)
C(3) 0.029(2) 0.025(2) 0.024(2) 0.005(2) -0.0018(17) 0.0017(19)
C(4) 0.029(2) 0.025(2) 0.034(2) 0.008(2) -0.0049(19) -0.001(2)
C(5) 0.033(2) 0.032(2) 0.049(3) -0.006(2) -0.005(2) 0.001(2)
C(6) 0.051(3) 0.028(2) 0.064(4) -0.002(2) -0.014(3) 0.003(3)
C(7) 0.048(3) 0.022(2) 0.046(3) 0.009(2) -0.008(3) 0.000(2)
C(8) 0.033(2) 0.038(2) 0.031(2) 0.005(2) -0.004(2) -0.002(2)
C(9) 0.036(2) 0.038(3) 0.036(2) 0.007(2) -0.010(2) 0.005(2)
C(10) 0.073(4) 0.051(3) 0.030(3) -0.024(4) -0.004(3) -0.005(2)
C(11) 0.032(2) 0.052(4) 0.056(4) -0.004(2) -0.001(3) 0.007(3)

loop_
_atom_type_symbol
_atom_type_description
_atom_type_scat_dispersion_real
_atom_type_scat_dispersion_imag
_atom_type_scat_source
C C 0.003 0.002
;
International Tables for Crystallography
(1992, Vol. C, Tables 4.2.6.8 and 6.1.1.4)
;
H H 0.000 0.000
;
International Tables for Crystallography
(1992, Vol. C, Table 6.1.1.4)
;
I I -0.474 1.812
;
International Tables for Crystallography
(1992, Vol. C, Tables 4.2.6.8 and 6.1.1.4)
;
N N 0.006 0.003
;
International Tables for Crystallography
(1992, Vol. C, Tables 4.2.6.8 and 6.1.1.4)
;
O O 0.011 0.006
;
International Tables for Crystallography
(1992, Vol. C, Tables 4.2.6.8 and 6.1.1.4)
;

loop_
_geom_angle_atom_site_label_1
_geom_angle_atom_site_label_2
_geom_angle_atom_site_label_3
_geom_angle
_geom_angle_publ_flag
_geom_angle_site_symmetry_1
_geom_angle_site_symmetry_2
_geom_angle_site_symmetry_3
C(2) N(1) C(9) 105.2(4) ? . . .
C(2) N(1) C(10) 112.8(4) ? . . .
C(2) N(1) C(11) 109.9(4) ? . . .
C(9) N(1) C(10) 108.2(4) ? . . .
C(9) N(1) C(11) 110.8(4) ? . . .
C(10) N(1) C(11) 109.8(4) ? . . .
O(1) C(1) C(2) 108.5(5) ? . . .
N(1) C(2) C(1) 116.2(4) ? . . .
N(1) C(2) C(3) 103.5(4) ? . . .
C(1) C(2) C(3) 116.2(5) ? . . .
C(2) C(3) C(4) 118.3(4) ? . . .
C(2) C(3) C(8) 102.7(4) ? . . .
C(4) C(3) C(8) 112.1(4) ? . . .
C(3) C(4) C(5) 108.2(4) ? . . .
C(4) C(5) C(6) 111.5(4) ? . . .
C(5) C(6) C(7) 113.7(5) ? . . .
C(6) C(7) C(8) 108.9(4) ? . . .
C(3) C(8) C(7) 112.4(5) ? . . .
C(3) C(8) C(9) 102.7(4) ? . . .
C(7) C(8) C(9) 117.2(5) ? . . .
N(1) C(9) C(8) 105.4(4) ? . . .
C(1) O(1) H(1) 92.4 ? . . .
O(1) C(1) H(2) 110.7 ? . . .
O(1) C(1) H(3) 109.1 ? . . .
C(2) C(1) H(2) 108.4 ? . . .
C(2) C(1) H(3) 110.6 ? . . .
H(2) C(1) H(3) 109.5 ? . . .
N(1) C(2) H(4) 107.5 ? . . .
C(1) C(2) H(4) 106.4 ? . . .
C(3) C(2) H(4) 106.4 ? . . .
C(2) C(3) H(5) 107.0 ? . . .
C(4) C(3) H(5) 108.5 ? . . .
C(8) C(3) H(5) 107.8 ? . . .
C(3) C(4) H(6) 109.7 ? . . .
C(3) C(4) H(7) 109.2 ? . . .
C(5) C(4) H(6) 110.0 ? . . .
C(5) C(4) H(7) 110.3 ? . . .
H(6) C(4) H(7) 109.5 ? . . .
C(4) C(5) H(8) 109.1 ? . . .
C(4) C(5) H(9) 109.1 ? . . .
C(6) C(5) H(8) 106.7 ? . . .
C(6) C(5) H(9) 110.9 ? . . .
H(8) C(5) H(9) 109.5 ? . . .
C(5) C(6) H(10) 109.4 ? . . .
C(5) C(6) H(11) 106.7 ? . . .
C(7) C(6) H(10) 109.2 ? . . .
C(7) C(6) H(11) 108.3 ? . . .
H(10) C(6) H(11) 109.5 ? . . .
C(6) C(7) H(12) 109.2 ? . . .
C(6) C(7) H(13) 110.4 ? . . .
C(8) C(7) H(12) 109.3 ? . . .
C(8) C(7) H(13) 109.6 ? . . .
H(12) C(7) H(13) 109.5 ? . . .
C(3) C(8) H(14) 107.2 ? . . .
C(7) C(8) H(14) 108.3 ? . . .
C(9) C(8) H(14) 108.7 ? . . .
N(1) C(9) H(15) 110.3 ? . . .
N(1) C(9) H(16) 110.7 ? . . .
C(8) C(9) H(15) 110.5 ? . . .
C(8) C(9) H(16) 110.4 ? . . .
H(15) C(9) H(16) 109.5 ? . . .
N(1) C(10) H(17) 110.4 ? . . .
N(1) C(10) H(18) 110.7 ? . . .
N(1) C(10) H(19) 107.3 ? . . .
H(17) C(10) H(18) 109.5 ? . . .
H(17) C(10) H(19) 109.5 ? . . .
H(18) C(10) H(19) 109.5 ? . . .
N(1) C(11) H(20) 109.2 ? . . .
N(1) C(11) H(21) 109.5 ? . . .
N(1) C(11) H(22) 109.7 ? . . .
H(20) C(11) H(21) 109.5 ? . . .
H(20) C(11) H(22) 109.5 ? . . .
H(21) C(11) H(22) 109.5 ? . . .

loop_
_geom_bond_atom_site_label_1
_geom_bond_atom_site_label_2
_geom_bond_distance
_geom_bond_publ_flag
_geom_bond_site_symmetry_1
_geom_bond_site_symmetry_2
O(1) C(1) 1.416(7) ? . .
N(1) C(2) 1.548(7) ? . .
N(1) C(9) 1.530(6) ? . .
N(1) C(10) 1.487(7) ? . .
N(1) C(11) 1.473(7) ? . .
C(1) C(2) 1.518(8) ? . .
C(2) C(3) 1.527(7) ? . .
C(3) C(4) 1.510(6) ? . .
C(3) C(8) 1.493(7) ? . .
C(4) C(5) 1.513(7) ? . .
C(5) C(6) 1.510(8) ? . .
C(6) C(7) 1.528(9) ? . .
C(7) C(8) 1.499(8) ? . .
C(8) C(9) 1.500(8) ? . .
C(1) H(2) 0.950 ? . .
C(1) H(3) 0.950 ? . .
C(2) H(4) 0.950 ? . .
C(3) H(5) 0.950 ? . .
C(4) H(6) 0.950 ? . .
C(4) H(7) 0.950 ? . .
C(5) H(8) 0.950 ? . .
C(5) H(9) 0.950 ? . .
C(6) H(10) 0.950 ? . .
C(6) H(11) 0.950 ? . .
C(7) H(12) 0.950 ? . .
C(7) H(13) 0.950 ? . .
C(8) H(14) 0.950 ? . .
C(9) H(15) 0.950 ? . .
C(9) H(16) 0.950 ? . .
C(10) H(17) 0.950 ? . .
C(10) H(18) 0.950 ? . .
C(10) H(19) 0.950 ? . .
C(11) H(20) 0.950 ? . .
C(11) H(21) 0.950 ? . .
C(11) H(22) 0.950 ? . .

loop_
_geom_contact_atom_site_label_1
_geom_contact_atom_site_label_2
_geom_contact_distance
_geom_contact_publ_flag
_geom_contact_site_symmetry_1
_geom_contact_site_symmetry_2
I(1) O(1) 3.418(4) ? . 44403
O(1) I(1) 3.418(4) ? . 45403
I(1) H(1) 3.430 ? . 44403
I(1) H(4) 3.318 ? . 44504
I(1) H(5) 3.100 ? . .
I(1) H(7) 3.513 ? . 44504
I(1) H(9) 3.328 ? . 34504
I(1) H(10) 3.538 ? . 45403
I(1) H(14) 3.335 ? . 44504
I(1) H(16) 3.593 ? . .
I(1) H(19) 3.443 ? . .
I(1) H(21) 3.386 ? . 45501
O(1) H(1) 0.717 ? . .
O(1) H(3) 2.888 ? . 54402
O(1) H(6) 2.812 ? . 54402
O(1) H(20) 3.572 ? . 44402
O(1) H(22) 2.966 ? . 44402
N(1) H(1) 2.773 ? . .
C(1) H(1) 1.615 ? . .
C(1) H(22) 3.202 ? . 44402
C(2) H(1) 2.485 ? . .
C(3) H(20) 3.535 ? . 45501
C(4) H(18) 3.129 ? . 44404
C(4) H(20) 2.997 ? . 45501
C(5) H(11) 3.230 ? . 43402
C(5) H(13) 3.233 ? . 43402
C(5) H(18) 3.173 ? . 44404
C(5) H(20) 3.049 ? . 45501
C(6) H(9) 3.129 ? . 53402
C(6) H(10) 3.490 ? . 53402
C(6) H(11) 3.389 ? . 43402
C(6) H(13) 3.289 ? . 43402
C(7) H(9) 3.185 ? . 53402
C(7) H(10) 3.482 ? . 53402
C(7) H(17) 3.142 ? . 54403
C(8) H(10) 3.597 ? . 53402
C(10) H(1) 2.596 ? . .
C(10) H(7) 3.293 ? . 44504
C(10) H(9) 3.429 ? . 44504
C(10) H(11) 3.454 ? . 44504
C(10) H(13) 3.051 ? . 55403
C(11) H(1) 3.076 ? . .
C(11) H(3) 3.521 ? . 54402
C(11) H(5) 3.584 ? . 65501
C(11) H(6) 3.056 ? . 65501
C(11) H(8) 3.409 ? . 65501
H(1) I(1) 3.430 ? . 45403
H(1) O(1) 0.717 ? . .
H(1) N(1) 2.773 ? . .
H(1) C(1) 1.615 ? . .
H(1) C(2) 2.485 ? . .
H(1) C(10) 2.596 ? . .
H(1) C(11) 3.076 ? . .
H(1) H(2) 1.845 ? . .
H(1) H(3) 2.357 ? . .
H(1) H(3) 3.329 ? . 54402
H(1) H(4) 2.798 ? . .
H(1) H(6) 3.173 ? . 54402
H(1) H(15) 3.283 ? . 55403
H(1) H(16) 3.359 ? . 55403
H(1) H(17) 2.158 ? . .
H(1) H(18) 3.512 ? . .
H(1) H(19) 2.582 ? . .
H(1) H(21) 3.337 ? . .
H(1) H(22) 2.643 ? . .
H(2) H(1) 1.845 ? . .
H(2) H(12) 3.470 ? . 45403
H(2) H(21) 3.198 ? . 45501
H(3) O(1) 2.888 ? . 44402
H(3) C(11) 3.521 ? . 44402
H(3) H(1) 2.357 ? . .
H(3) H(1) 3.329 ? . 44402
H(3) H(4) 3.195 ? . 44402
H(3) H(21) 3.422 ? . 45501
H(3) H(22) 3.487 ? . 45501
H(3) H(22) 2.581 ? . 44402
H(4) I(1) 3.318 ? . 44404
H(4) H(1) 2.798 ? . .
H(4) H(3) 3.195 ? . 54402
H(5) I(1) 3.100 ? . .
H(5) C(11) 3.584 ? . 45501
H(5) H(20) 3.081 ? . 45501
H(5) H(21) 3.211 ? . 45501
H(6) O(1) 2.812 ? . 44402
H(6) C(11) 3.056 ? . 45501
H(6) H(1) 3.173 ? . 44402
H(6) H(18) 3.418 ? . 44404
H(6) H(20) 2.366 ? . 45501
H(6) H(21) 3.260 ? . 45501
H(6) H(22) 3.115 ? . 45501
H(7) I(1) 3.513 ? . 44404
H(7) C(10) 3.293 ? . 44404
H(7) H(16) 3.091 ? . 44404
H(7) H(18) 2.488 ? . 44404
H(7) H(19) 3.298 ? . 44404
H(8) C(11) 3.409 ? . 45501
H(8) H(11) 3.127 ? . 43402
H(8) H(14) 3.536 ? . 45501
H(8) H(15) 2.764 ? . 45501
H(8) H(20) 2.508 ? . 45501
H(9) I(1) 3.328 ? . 34404
H(9) C(6) 3.129 ? . 43402
H(9) C(7) 3.185 ? . 43402
H(9) C(10) 3.429 ? . 44404
H(9) H(10) 2.983 ? . 43402
H(9) H(11) 2.780 ? . 43402
H(9) H(13) 2.486 ? . 43402
H(9) H(17) 3.447 ? . 44404
H(9) H(18) 2.638 ? . 44404
H(9) H(20) 3.237 ? . 45501
H(10) I(1) 3.538 ? . 44403
H(10) C(6) 3.490 ? . 43402
H(10) C(7) 3.482 ? . 43402
H(10) C(8) 3.597 ? . 43402
H(10) H(9) 2.983 ? . 53402
H(10) H(11) 2.742 ? . 43402
H(10) H(13) 3.020 ? . 43402
H(10) H(14) 2.882 ? . 43402
H(11) C(5) 3.230 ? . 53402
H(11) C(6) 3.389 ? . 53402
H(11) C(10) 3.454 ? . 44404
H(11) H(8) 3.127 ? . 53402
H(11) H(9) 2.780 ? . 53402
H(11) H(10) 2.742 ? . 53402
H(11) H(13) 3.080 ? . 43402
H(11) H(14) 3.548 ? . 43402
H(11) H(17) 3.462 ? . 44404
H(11) H(18) 3.047 ? . 44404
H(11) H(19) 3.298 ? . 44404
H(12) H(2) 3.470 ? . 44403
H(12) H(17) 3.164 ? . 54403
H(12) H(21) 3.345 ? . 54403
H(13) C(5) 3.233 ? . 53402
H(13) C(6) 3.289 ? . 53402
H(13) C(10) 3.051 ? . 54403
H(13) H(9) 2.486 ? . 53402
H(13) H(10) 3.020 ? . 53402
H(13) H(11) 3.080 ? . 53402
H(13) H(17) 2.383 ? . 54403
H(13) H(18) 2.890 ? . 54403
H(13) H(19) 3.598 ? . 54403
H(13) H(21) 3.350 ? . 54403
H(14) I(1) 3.335 ? . 44404
H(14) H(8) 3.536 ? . 65501
H(14) H(10) 2.882 ? . 53402
H(14) H(11) 3.548 ? . 53402
H(15) H(1) 3.283 ? . 54403
H(15) H(8) 2.764 ? . 65501
H(15) H(17) 3.244 ? . 54403
H(16) I(1) 3.593 ? . .
H(16) H(1) 3.359 ? . 54403
H(16) H(7) 3.091 ? . 44504
H(16) H(17) 3.479 ? . 54403
H(17) C(7) 3.142 ? . 55403
H(17) H(1) 2.158 ? . .
H(17) H(9) 3.447 ? . 44504
H(17) H(11) 3.462 ? . 44504
H(17) H(12) 3.164 ? . 55403
H(17) H(13) 2.383 ? . 55403
H(17) H(15) 3.244 ? . 55403
H(17) H(16) 3.479 ? . 55403
H(18) C(4) 3.129 ? . 44504
H(18) C(5) 3.173 ? . 44504
H(18) H(1) 3.512 ? . .
H(18) H(6) 3.418 ? . 44504
H(18) H(7) 2.488 ? . 44504
H(18) H(9) 2.638 ? . 44504
H(18) H(11) 3.047 ? . 44504
H(18) H(13) 2.890 ? . 55403
H(19) I(1) 3.443 ? . .
H(19) H(1) 2.582 ? . .
H(19) H(7) 3.298 ? . 44504
H(19) H(11) 3.298 ? . 44504
H(19) H(13) 3.598 ? . 55403
H(20) O(1) 3.572 ? . 54402
H(20) C(3) 3.535 ? . 65501
H(20) C(4) 2.997 ? . 65501
H(20) C(5) 3.049 ? . 65501
H(20) H(5) 3.081 ? . 65501
H(20) H(6) 2.366 ? . 65501
H(20) H(8) 2.508 ? . 65501
H(20) H(9) 3.237 ? . 65501
H(21) I(1) 3.386 ? . 65501
H(21) H(1) 3.337 ? . .
H(21) H(2) 3.198 ? . 65501
H(21) H(3) 3.422 ? . 65501
H(21) H(5) 3.211 ? . 65501
H(21) H(6) 3.260 ? . 65501
H(21) H(12) 3.345 ? . 55403
H(21) H(13) 3.350 ? . 55403
H(22) O(1) 2.966 ? . 54402
H(22) C(1) 3.202 ? . 54402
H(22) H(1) 2.643 ? . .
H(22) H(3) 3.487 ? . 65501
H(22) H(3) 2.581 ? . 54402
H(22) H(6) 3.115 ? . 65501

loop_
_geom_torsion_atom_site_label_1
_geom_torsion_atom_site_label_2
_geom_torsion_atom_site_label_3
_geom_torsion_atom_site_label_4
_geom_torsion
_geom_torsion_publ_flag
_geom_torsion_site_symmetry_1
_geom_torsion_site_symmetry_2
_geom_torsion_site_symmetry_3
_geom_torsion_site_symmetry_4
C(2) N(1) C(9) C(8) 13.1(5) ? . . . .
C(9) N(1) C(2) C(1) 143.2(5) ? . . . .
C(9) N(1) C(2) C(3) 14.6(5) ? . . . .
C(10) N(1) C(2) C(1) 25.4(6) ? . . . .
C(10) N(1) C(2) C(3) -103.1(4) ? . . . .
C(11) N(1) C(2) C(1) -97.5(6) ? . . . .
C(11) N(1) C(2) C(3) 133.9(4) ? . . . .
C(10) N(1) C(9) C(8) 134.0(5) ? . . . .
C(11) N(1) C(9) C(8) -105.6(5) ? . . . .
O(1) C(1) C(2) N(1) 62.8(6) ? . . . .
O(1) C(1) C(2) C(3) -175.1(4) ? . . . .
N(1) C(2) C(3) C(4) -161.1(4) ? . . . .
N(1) C(2) C(3) C(8) -37.2(5) ? . . . .
C(1) C(2) C(3) C(4) 70.3(6) ? . . . .
C(1) C(2) C(3) C(8) -165.7(5) ? . . . .
C(2) C(3) C(4) C(5) 177.7(4) ? . . . .
C(2) C(3) C(8) C(7) 172.6(4) ? . . . .
C(2) C(3) C(8) C(9) 45.8(5) ? . . . .
C(4) C(3) C(8) C(7) -59.4(6) ? . . . .
C(4) C(3) C(8) C(9) 173.8(4) ? . . . .
C(8) C(3) C(4) C(5) 58.5(5) ? . . . .
C(3) C(4) C(5) C(6) -55.7(6) ? . . . .
C(4) C(5) C(6) C(7) 54.7(7) ? . . . .
C(5) C(6) C(7) C(8) -51.9(7) ? . . . .
C(6) C(7) C(8) C(3) 53.6(6) ? . . . .
C(6) C(7) C(8) C(9) 172.1(5) ? . . . .
C(3) C(8) C(9) N(1) -36.5(5) ? . . . .
C(7) C(8) C(9) N(1) -160.2(5) ? . . . .

loop_
_cod_related_entry_id
_cod_related_entry_database
_cod_related_entry_code
1 ChemSpider 21188775
